data_7057518
loop_
_publ_author_name
'Rajput, Amit'
'Kumar, Akhilesh'
'Sengupta, Arunava'
'Tyagi, Priyanka'
'Arora, Himanshu'

_publ_section_title
;
 Copper (ii) dimers stabilized by bis(phenol) amine ligands: theoretical
 and experimental insights
;
_journal_issue 15
_journal_name_full 'New Journal of Chemistry'
_journal_page_first 12621
_journal_paper_doi 10.1039/C8NJ02591F
_journal_volume 42
_journal_year 2018
_chemical_absolute_configuration unk
_chemical_formula_moiety 'C68 H102 Cu2 N2 O8'
_chemical_formula_sum 'C68 H102 Cu2 N2 O8'
_chemical_formula_weight 1202.59
_space_group_crystal_system orthorhombic
_space_group_IT_number 19
_space_group_name_Hall 'P 2ac 2ab'
_space_group_name_H-M_alt 'P 21 21 21'
_symmetry_space_group_name_Hall 'P 2ac 2ab'
_symmetry_space_group_name_H-M 'P 21 21 21'
_atom_sites_solution_hydrogens geom
_audit_creation_date 2018-04-05
_audit_creation_method
;
Olex2 1.2
(compiled 2017.08.10 svn.r3458 for OlexSys, GUI svn.r5381)
;
_audit_update_record
;
2018-04-06 deposited with the CCDC.
2018-06-18 downloaded from the CCDC.
;
_cell_angle_alpha 90
_cell_angle_beta 90
_cell_angle_gamma 90
_cell_formula_units_Z 4
_cell_length_a 11.2578(17)
_cell_length_b 15.878(2)
_cell_length_c 37.239(6)
_cell_measurement_reflns_used 10548
_cell_measurement_temperature 100(2)
_cell_measurement_theta_max 26.31
_cell_measurement_theta_min 1.9
_cell_volume 6656.5(17)
_computing_cell_refinement 'SAINT v6.45A (Bruker, 2003)'
_computing_data_collection 'Bruker SMART APEX'
_computing_data_reduction 'SAINT v6.45A (Bruker, 2003)'
_computing_molecular_graphics 'Olex2 (Dolomanov et al., 2009)'
_computing_publication_material 'Olex2 (Dolomanov et al., 2009)'
_computing_structure_refinement 'ShelXL (Sheldrick, 2015)'
_computing_structure_solution 'ShelXT (Sheldrick, 2015)'
_diffrn_ambient_temperature 100(2)
_diffrn_measured_fraction_theta_full 0.997
_diffrn_measured_fraction_theta_max 0.997
_diffrn_measurement_device_type 'CCD area detector'
_diffrn_measurement_method 'phi and omega scans'
_diffrn_radiation_type MoK\a
_diffrn_radiation_wavelength 0.71073
_diffrn_reflns_av_R_equivalents 0.0907
_diffrn_reflns_av_unetI/netI 0.1025
_diffrn_reflns_Laue_measured_fraction_full 0.997
_diffrn_reflns_Laue_measured_fraction_max 0.997
_diffrn_reflns_limit_h_max 14
_diffrn_reflns_limit_h_min -11
_diffrn_reflns_limit_k_max 19
_diffrn_reflns_limit_k_min -19
_diffrn_reflns_limit_l_max 46
_diffrn_reflns_limit_l_min -45
_diffrn_reflns_number 38265
_diffrn_reflns_point_group_measured_fraction_full 0.994
_diffrn_reflns_point_group_measured_fraction_max 0.990
_diffrn_reflns_theta_full 25.242
_diffrn_reflns_theta_max 26.371
_diffrn_reflns_theta_min 1.890
_diffrn_source 'fine focused sealed tube'
_exptl_absorpt_coefficient_mu 0.691
_exptl_absorpt_correction_T_max 0.9341
_exptl_absorpt_correction_T_min 0.8741
_exptl_absorpt_correction_type empirical
_exptl_absorpt_process_details SADABS
_exptl_crystal_density_diffrn 1.200
_exptl_crystal_density_method 'not measured'
_exptl_crystal_description block
_exptl_crystal_F_000 2584
_exptl_crystal_size_max 0.2
_exptl_crystal_size_mid 0.2
_exptl_crystal_size_min 0.1
_exptl_transmission_factor_max 0.934
_exptl_transmission_factor_min 0.871
_refine_diff_density_max 0.591
_refine_diff_density_min -0.431
_refine_diff_density_rms 0.093
_refine_ls_abs_structure_details
;
 Flack x determined using 3688 quotients [(I+)-(I-)]/[(I+)+(I-)]
 (Parsons, Flack and Wagner, Acta Cryst. B69 (2013) 249-259).
;
_refine_ls_abs_structure_Flack -0.013(10)
_refine_ls_extinction_method none
_refine_ls_goodness_of_fit_ref 0.993
_refine_ls_hydrogen_treatment constr
_refine_ls_matrix_type full
_refine_ls_number_parameters 721
_refine_ls_number_reflns 13475
_refine_ls_number_restraints 0
_refine_ls_restrained_S_all 0.993
_refine_ls_R_factor_all 0.0788
_refine_ls_R_factor_gt 0.0549
_refine_ls_shift/su_max 0.001
_refine_ls_shift/su_mean 0.000
_refine_ls_structure_factor_coef Fsqd
_refine_ls_weighting_details 'w=1/[\s^2^(Fo^2^)+(0.0529P)^2^] where P=(Fo^2^+2Fc^2^)/3'
_refine_ls_weighting_scheme calc
_refine_ls_wR_factor_gt 0.1128
_refine_ls_wR_factor_ref 0.1257
_reflns_Friedel_coverage 0.798
_reflns_Friedel_fraction_full 0.989
_reflns_Friedel_fraction_max 0.981
_reflns_number_gt 10548
_reflns_number_total 13475
_reflns_threshold_expression 'I > 2\s(I)'
_cod_data_source_file c8nj02591f2.cif
_cod_data_source_block 4octem
_cod_depositor_comments 'Adding full bibliography for 7057517--7057518.cif.'
_cod_original_cell_volume 6656.6(17)
_cod_database_code 7057518
_shelxl_version_number 2014/6
_shelx_space_group_comment
;
The symmetry employed for this shelxl refinement is uniquely defined
by the following loop, which should always be used as a source of
symmetry information in preference to the above space-group names.
They are only intended as comments.
;
_shelx_estimated_absorpt_t_max 0.934
_shelx_estimated_absorpt_t_min 0.871
_olex2_refinement_description
;
1. Fixed Uiso
 At 1.2 times of:
  All C(H) groups, All C(H,H) groups
 At 1.5 times of:
  All C(H,H,H) groups
2.a Ternary CH refined with riding coordinates:
 C31(H31), C65(H65)
2.b Secondary CH2 refined with riding coordinates:
 C15(H15A,H15B), C16(H16A,H16B), C49(H49A,H49B), C50(H50A,H50B)
2.c Me refined with riding coordinates:
 C4(H4A,H4B,H4C), C5(H5A,H5B,H5C), C6(H6A,H6B,H6C), C10(H10A,H10B,H10C),
 C11(H11A,H11B,H11C), C12(H12A,H12B,H12C), C21(H21A,H21B,H21C), C22(H22A,H22B,
 H22C), C23(H23A,H23B,H23C), C27(H27A,H27B,H27C), C28(H28A,H28B,H28C), C29(H29A,
 H29B,H29C), C32(H32A,H32B,H32C), C34(H34A,H34B,H34C), C38(H38A,H38B,H38C),
 C39(H39A,H39B,H39C), C40(H40A,H40B,H40C), C44(H44A,H44B,H44C), C45(H45A,H45B,
 H45C), C46(H46A,H46B,H46C), C55(H55A,H55B,H55C), C56(H56A,H56B,H56C), C57(H57A,
 H57B,H57C), C62(H62A,H62B,H62C), C63(H63A,H63B,H63C), C64(H64A,H64B,H64C),
 C66(H66A,H66B,H66C), C68(H68A,H68B,H68C)
2.d Aromatic/amide H refined with riding coordinates:
 C7(H7), C13(H13), C18(H18), C24(H24), C41(H41), C47(H47), C52(H52), C58(H58)
;
_olex2_submission_special_instructions 'No special instructions were received'

loop_
_space_group_symop_operation_xyz
'x, y, z'
'-x+1/2, -y, z+1/2'
'x+1/2, -y+1/2, -z'
'-x, y+1/2, -z+1/2'

loop_
_atom_site_label
_atom_site_type_symbol
_atom_site_fract_x
_atom_site_fract_y
_atom_site_fract_z
_atom_site_U_iso_or_equiv
_atom_site_adp_type
_atom_site_occupancy
_atom_site_site_symmetry_order
_atom_site_calc_flag
_atom_site_refinement_flags_posn
Cu1 Cu -0.35673(6) -0.14215(4) -0.87664(2) 0.02336(16) Uani 1 1 d .
Cu2 Cu -0.13105(6) -0.08537(4) -0.88846(2) 0.02274(17) Uani 1 1 d .
O1 O -0.3938(3) -0.2316(2) -0.84601(10) 0.0275(9) Uani 1 1 d .
O2 O -0.2895(3) -0.0605(2) -0.91011(9) 0.0234(9) Uani 1 1 d .
O3 O -0.0821(3) 0.0265(2) -0.88694(9) 0.0285(9) Uani 1 1 d .
O4 O -0.2065(3) -0.1953(2) -0.89468(9) 0.0224(8) Uani 1 1 d .
O5 O -0.5299(3) -0.1252(2) -0.90930(10) 0.0288(9) Uani 1 1 d .
O6 O -0.6806(4) -0.0329(3) -0.90820(10) 0.0351(10) Uani 1 1 d .
O7 O 0.0330(3) -0.1523(2) -0.91625(9) 0.0281(9) Uani 1 1 d .
O8 O 0.1769(4) -0.2362(2) -0.89464(10) 0.0341(10) Uani 1 1 d .
N1 N -0.4416(4) -0.0517(3) -0.84608(11) 0.0224(10) Uani 1 1 d .
N2 N -0.0332(4) -0.1200(3) -0.84468(11) 0.0215(10) Uani 1 1 d .
C1 C -0.4650(5) -0.2314(4) -0.81755(14) 0.0258(13) Uani 1 1 d .
C2 C -0.5230(5) -0.3063(3) -0.80621(14) 0.0253(13) Uani 1 1 d .
C3 C -0.5121(5) -0.3872(4) -0.82849(15) 0.0292(14) Uani 1 1 d .
C4 C -0.3823(5) -0.4142(4) -0.83416(15) 0.0344(14) Uani 1 1 d .
H4A H -0.3801 -0.4660 -0.8485 0.052 Uiso 1 1 calc R
H4B H -0.3393 -0.3696 -0.8468 0.052 Uiso 1 1 calc R
H4C H -0.3448 -0.4244 -0.8108 0.052 Uiso 1 1 calc R
C5 C -0.5736(6) -0.3716(4) -0.86515(14) 0.0348(15) Uani 1 1 d .
H5A H -0.5679 -0.4225 -0.8799 0.052 Uiso 1 1 calc R
H5B H -0.6574 -0.3577 -0.8612 0.052 Uiso 1 1 calc R
H5C H -0.5345 -0.3247 -0.8775 0.052 Uiso 1 1 calc R
C6 C -0.5770(6) -0.4630(4) -0.81086(17) 0.0396(16) Uani 1 1 d .
H6A H -0.5675 -0.5130 -0.8260 0.059 Uiso 1 1 calc R
H6B H -0.5428 -0.4739 -0.7871 0.059 Uiso 1 1 calc R
H6C H -0.6616 -0.4498 -0.8083 0.059 Uiso 1 1 calc R
C7 C -0.5957(5) -0.3030(4) -0.77570(15) 0.0288(13) Uani 1 1 d .
H7 H -0.6334 -0.3535 -0.7682 0.035 Uiso 1 1 calc R
C8 C -0.6161(5) -0.2306(4) -0.75583(14) 0.0291(13) Uani 1 1 d .
C9 C -0.6990(6) -0.2291(4) -0.72302(15) 0.0342(15) Uani 1 1 d .
C10 C -0.6291(8) -0.2111(6) -0.68899(16) 0.067(2) Uani 1 1 d .
H10A H -0.5853 -0.1581 -0.6918 0.101 Uiso 1 1 calc R
H10B H -0.6839 -0.2064 -0.6686 0.101 Uiso 1 1 calc R
H10C H -0.5729 -0.2571 -0.6846 0.101 Uiso 1 1 calc R
C11 C -0.7936(6) -0.1603(5) -0.72728(18) 0.053(2) Uani 1 1 d .
H11A H -0.8399 -0.1708 -0.7491 0.080 Uiso 1 1 calc R
H11B H -0.8466 -0.1610 -0.7064 0.080 Uiso 1 1 calc R
H11C H -0.7548 -0.1052 -0.7290 0.080 Uiso 1 1 calc R
C12 C -0.7676(7) -0.3121(5) -0.7187(2) 0.059(2) Uani 1 1 d .
H12A H -0.8127 -0.3236 -0.7406 0.089 Uiso 1 1 calc R
H12B H -0.7115 -0.3581 -0.7143 0.089 Uiso 1 1 calc R
H12C H -0.8224 -0.3074 -0.6983 0.089 Uiso 1 1 calc R
C13 C -0.5579(5) -0.1578(4) -0.76740(14) 0.0278(13) Uani 1 1 d .
H13 H -0.5697 -0.1068 -0.7545 0.033 Uiso 1 1 calc R
C14 C -0.4836(5) -0.1576(3) -0.79701(14) 0.0243(12) Uani 1 1 d .
C15 C -0.4224(5) -0.0770(3) -0.80765(13) 0.0259(12) Uani 1 1 d .
H15A H -0.4512 -0.0311 -0.7919 0.031 Uiso 1 1 calc R
H15B H -0.3361 -0.0834 -0.8034 0.031 Uiso 1 1 calc R
C16 C -0.3813(5) 0.0303(3) -0.85244(13) 0.0248(12) Uani 1 1 d .
H16A H -0.2965 0.0245 -0.8459 0.030 Uiso 1 1 calc R
H16B H -0.4166 0.0730 -0.8363 0.030 Uiso 1 1 calc R
C17 C -0.3894(5) 0.0620(3) -0.89040(14) 0.0237(12) Uani 1 1 d .
C18 C -0.4391(5) 0.1419(4) -0.89742(14) 0.0270(13) Uani 1 1 d .
H18 H -0.4706 0.1743 -0.8782 0.032 Uiso 1 1 calc R
C19 C -0.4426(5) 0.1736(4) -0.93197(15) 0.0298(14) Uani 1 1 d .
C20 C -0.4910(6) 0.2606(4) -0.94070(16) 0.0363(15) Uani 1 1 d .
C21 C -0.5889(6) 0.2533(4) -0.96954(16) 0.0446(17) Uani 1 1 d .
H21A H -0.6199 0.3094 -0.9751 0.067 Uiso 1 1 calc R
H21B H -0.5555 0.2281 -0.9913 0.067 Uiso 1 1 calc R
H21C H -0.6534 0.2177 -0.9605 0.067 Uiso 1 1 calc R
C22 C -0.5446(7) 0.3048(4) -0.90774(17) 0.0470(18) Uani 1 1 d .
H22A H -0.5745 0.3604 -0.9147 0.070 Uiso 1 1 calc R
H22B H -0.6102 0.2708 -0.8982 0.070 Uiso 1 1 calc R
H22C H -0.4834 0.3113 -0.8892 0.070 Uiso 1 1 calc R
C23 C -0.3904(7) 0.3162(4) -0.95557(19) 0.0505(19) Uani 1 1 d .
H23A H -0.4216 0.3723 -0.9612 0.076 Uiso 1 1 calc R
H23B H -0.3273 0.3212 -0.9376 0.076 Uiso 1 1 calc R
H23C H -0.3581 0.2905 -0.9774 0.076 Uiso 1 1 calc R
C24 C -0.3963(5) 0.1233(3) -0.95927(14) 0.0275(13) Uani 1 1 d .
H24 H -0.3986 0.1447 -0.9831 0.033 Uiso 1 1 calc R
C25 C -0.3467(5) 0.0433(3) -0.95399(13) 0.0239(12) Uani 1 1 d .
C26 C -0.3003(5) -0.0095(4) -0.98565(14) 0.0295(14) Uani 1 1 d .
C27 C -0.3253(6) 0.0329(4) -1.02223(14) 0.0356(15) Uani 1 1 d .
H27A H -0.2867 0.0882 -1.0230 0.053 Uiso 1 1 calc R
H27B H -0.2939 -0.0025 -1.0416 0.053 Uiso 1 1 calc R
H27C H -0.4112 0.0398 -1.0254 0.053 Uiso 1 1 calc R
C28 C -0.1650(5) -0.0210(4) -0.98289(15) 0.0333(14) Uani 1 1 d .
H28A H -0.1265 0.0344 -0.9825 0.050 Uiso 1 1 calc R
H28B H -0.1458 -0.0515 -0.9608 0.050 Uiso 1 1 calc R
H28C H -0.1365 -0.0531 -1.0036 0.050 Uiso 1 1 calc R
C29 C -0.3622(6) -0.0945(3) -0.98630(14) 0.0327(13) Uani 1 1 d .
H29A H -0.4483 -0.0860 -0.9881 0.049 Uiso 1 1 calc R
H29B H -0.3346 -0.1269 -1.0071 0.049 Uiso 1 1 calc R
H29C H -0.3439 -0.1253 -0.9642 0.049 Uiso 1 1 calc R
C30 C -0.3398(5) 0.0141(3) -0.91789(13) 0.0240(13) Uani 1 1 d .
C31 C -0.5718(5) -0.0510(4) -0.85455(15) 0.0265(13) Uani 1 1 d .
H31 H -0.6063 -0.0994 -0.8409 0.032 Uiso 1 1 calc R
C32 C -0.6381(6) 0.0269(3) -0.84127(14) 0.0306(13) Uani 1 1 d .
H32A H -0.7221 0.0225 -0.8478 0.046 Uiso 1 1 calc R
H32B H -0.6308 0.0309 -0.8151 0.046 Uiso 1 1 calc R
H32C H -0.6038 0.0773 -0.8524 0.046 Uiso 1 1 calc R
C33 C -0.5886(5) -0.0727(3) -0.89353(15) 0.0233(12) Uani 1 1 d .
C34 C -0.7015(6) -0.0504(4) -0.94614(15) 0.0395(16) Uani 1 1 d .
H34A H -0.7707 -0.0184 -0.9544 0.059 Uiso 1 1 calc R
H34B H -0.6315 -0.0339 -0.9601 0.059 Uiso 1 1 calc R
H34C H -0.7164 -0.1108 -0.9494 0.059 Uiso 1 1 calc R
C35 C -0.0123(5) 0.0658(3) -0.86355(14) 0.0246(13) Uani 1 1 d .
C36 C 0.0401(5) 0.1444(3) -0.87301(14) 0.0241(12) Uani 1 1 d .
C37 C 0.0229(5) 0.1811(4) -0.91103(15) 0.0280(13) Uani 1 1 d .
C38 C 0.0725(6) 0.1196(4) -0.93853(14) 0.0347(15) Uani 1 1 d .
H38A H 0.0321 0.0652 -0.9361 0.052 Uiso 1 1 calc R
H38B H 0.0594 0.1419 -0.9628 0.052 Uiso 1 1 calc R
H38C H 0.1578 0.1122 -0.9345 0.052 Uiso 1 1 calc R
C39 C 0.0887(6) 0.2652(4) -0.91588(15) 0.0359(15) Uani 1 1 d .
H39A H 0.0585 0.3063 -0.8985 0.054 Uiso 1 1 calc R
H39B H 0.1739 0.2567 -0.9120 0.054 Uiso 1 1 calc R
H39C H 0.0754 0.2864 -0.9403 0.054 Uiso 1 1 calc R
C40 C -0.1102(5) 0.1984(4) -0.91764(16) 0.0345(15) Uani 1 1 d .
H40A H -0.1397 0.2381 -0.8996 0.052 Uiso 1 1 calc R
H40B H -0.1208 0.2225 -0.9416 0.052 Uiso 1 1 calc R
H40C H -0.1546 0.1455 -0.9159 0.052 Uiso 1 1 calc R
C41 C 0.1080(5) 0.1858(3) -0.84698(14) 0.0266(13) Uani 1 1 d .
H41 H 0.1415 0.2389 -0.8530 0.032 Uiso 1 1 calc R
C42 C 0.1294(5) 0.1537(3) -0.81258(13) 0.0243(11) Uani 1 1 d .
C43 C 0.2001(5) 0.2061(4) -0.78522(15) 0.0280(13) Uani 1 1 d .
C44 C 0.1204(7) 0.2779(4) -0.77202(16) 0.0428(17) Uani 1 1 d .
H44A H 0.0487 0.2543 -0.7610 0.064 Uiso 1 1 calc R
H44B H 0.1636 0.3116 -0.7542 0.064 Uiso 1 1 calc R
H44C H 0.0981 0.3136 -0.7924 0.064 Uiso 1 1 calc R
C45 C 0.3105(6) 0.2453(5) -0.80217(19) 0.054(2) Uani 1 1 d .
H45A H 0.3631 0.2006 -0.8109 0.081 Uiso 1 1 calc R
H45B H 0.2868 0.2812 -0.8223 0.081 Uiso 1 1 calc R
H45C H 0.3523 0.2792 -0.7842 0.081 Uiso 1 1 calc R
C46 C 0.2365(7) 0.1542(4) -0.75205(18) 0.0487(19) Uani 1 1 d .
H46A H 0.1656 0.1290 -0.7412 0.073 Uiso 1 1 calc R
H46B H 0.2915 0.1095 -0.7593 0.073 Uiso 1 1 calc R
H46C H 0.2755 0.1911 -0.7345 0.073 Uiso 1 1 calc R
C47 C 0.0810(5) 0.0756(3) -0.80467(14) 0.0248(12) Uani 1 1 d .
H47 H 0.0953 0.0512 -0.7818 0.030 Uiso 1 1 calc R
C48 C 0.0119(5) 0.0321(3) -0.82946(14) 0.0230(12) Uani 1 1 d .
C49 C -0.0434(5) -0.0499(3) -0.81803(13) 0.0243(12) Uani 1 1 d .
H49A H -0.0058 -0.0681 -0.7953 0.029 Uiso 1 1 calc R
H49B H -0.1287 -0.0400 -0.8130 0.029 Uiso 1 1 calc R
C50 C -0.0916(5) -0.1955(3) -0.82831(13) 0.0254(13) Uani 1 1 d .
H50A H -0.0495 -0.2098 -0.8058 0.030 Uiso 1 1 calc R
H50B H -0.1743 -0.1805 -0.8219 0.030 Uiso 1 1 calc R
C51 C -0.0942(5) -0.2719(3) -0.85182(14) 0.0249(12) Uani 1 1 d .
C52 C -0.0410(5) -0.3458(4) -0.84026(14) 0.0282(13) Uani 1 1 d .
H52 H -0.0019 -0.3468 -0.8177 0.034 Uiso 1 1 calc R
C53 C -0.0436(5) -0.4180(4) -0.86095(15) 0.0278(13) Uani 1 1 d .
C54 C 0.0143(6) -0.5008(4) -0.84892(16) 0.0358(15) Uani 1 1 d .
C55 C 0.1256(6) -0.5166(4) -0.87158(16) 0.0385(15) Uani 1 1 d .
H55A H 0.1036 -0.5193 -0.8970 0.058 Uiso 1 1 calc R
H55B H 0.1823 -0.4706 -0.8679 0.058 Uiso 1 1 calc R
H55C H 0.1620 -0.5700 -0.8644 0.058 Uiso 1 1 calc R
C56 C 0.0498(8) -0.4968(4) -0.80930(18) 0.060(2) Uani 1 1 d .
H56A H -0.0210 -0.4868 -0.7946 0.089 Uiso 1 1 calc R
H56B H 0.0864 -0.5503 -0.8022 0.089 Uiso 1 1 calc R
H56C H 0.1066 -0.4509 -0.8057 0.089 Uiso 1 1 calc R
C57 C -0.0731(6) -0.5736(4) -0.85489(19) 0.0451(17) Uani 1 1 d .
H57A H -0.0956 -0.5759 -0.8803 0.068 Uiso 1 1 calc R
H57B H -0.0354 -0.6268 -0.8480 0.068 Uiso 1 1 calc R
H57C H -0.1442 -0.5646 -0.8402 0.068 Uiso 1 1 calc R
C58 C -0.1028(5) -0.4128(4) -0.89410(14) 0.0306(13) Uani 1 1 d .
H58 H -0.1042 -0.4617 -0.9088 0.037 Uiso 1 1 calc R
C59 C -0.1592(5) -0.3411(3) -0.90680(14) 0.0259(13) Uani 1 1 d .
C60 C -0.1554(5) -0.2688(3) -0.88461(13) 0.0239(12) Uani 1 1 d .
C61 C -0.2222(5) -0.3413(3) -0.94334(15) 0.0286(13) Uani 1 1 d .
C62 C -0.1592(6) -0.2788(4) -0.96855(15) 0.0351(15) Uani 1 1 d .
H62A H -0.1991 -0.2786 -0.9919 0.053 Uiso 1 1 calc R
H62B H -0.1623 -0.2222 -0.9581 0.053 Uiso 1 1 calc R
H62C H -0.0762 -0.2958 -0.9716 0.053 Uiso 1 1 calc R
C63 C -0.2202(6) -0.4287(4) -0.96100(16) 0.0409(16) Uani 1 1 d .
H63A H -0.2612 -0.4261 -0.9842 0.061 Uiso 1 1 calc R
H63B H -0.1378 -0.4464 -0.9647 0.061 Uiso 1 1 calc R
H63C H -0.2605 -0.4693 -0.9454 0.061 Uiso 1 1 calc R
C64 C -0.3535(6) -0.3173(4) -0.93913(15) 0.0358(14) Uani 1 1 d .
H64A H -0.3920 -0.3178 -0.9627 0.054 Uiso 1 1 calc R
H64B H -0.3928 -0.3581 -0.9233 0.054 Uiso 1 1 calc R
H64C H -0.3594 -0.2609 -0.9286 0.054 Uiso 1 1 calc R
C65 C 0.0933(5) -0.1347(4) -0.85482(14) 0.0255(12) Uani 1 1 d .
H65 H 0.1286 -0.0775 -0.8582 0.031 Uiso 1 1 calc R
C66 C 0.1700(5) -0.1777(4) -0.82675(15) 0.0315(14) Uani 1 1 d .
H66A H 0.2509 -0.1843 -0.8360 0.047 Uiso 1 1 calc R
H66B H 0.1718 -0.1434 -0.8049 0.047 Uiso 1 1 calc R
H66C H 0.1367 -0.2333 -0.8212 0.047 Uiso 1 1 calc R
C67 C 0.0957(5) -0.1761(4) -0.89190(15) 0.0259(12) Uani 1 1 d .
C68 C 0.1807(7) -0.2808(4) -0.92844(17) 0.0459(18) Uani 1 1 d .
H68A H 0.2434 -0.3236 -0.9276 0.069 Uiso 1 1 calc R
H68B H 0.1039 -0.3082 -0.9327 0.069 Uiso 1 1 calc R
H68C H 0.1972 -0.2410 -0.9479 0.069 Uiso 1 1 calc R

loop_
_atom_site_aniso_label
_atom_site_aniso_U_11
_atom_site_aniso_U_22
_atom_site_aniso_U_33
_atom_site_aniso_U_23
_atom_site_aniso_U_13
_atom_site_aniso_U_12
Cu1 0.0212(3) 0.0259(3) 0.0229(3) -0.0010(3) 0.0019(3) -0.0009(3)
Cu2 0.0210(3) 0.0254(3) 0.0219(3) 0.0007(3) -0.0006(3) -0.0013(3)
O1 0.025(2) 0.029(2) 0.029(2) -0.0024(16) 0.0098(17) 0.0002(18)
O2 0.021(2) 0.027(2) 0.0224(19) 0.0004(16) 0.0001(16) -0.0009(17)
O3 0.029(2) 0.032(2) 0.0244(19) 0.0009(18) -0.0066(17) -0.0029(19)
O4 0.023(2) 0.0206(19) 0.024(2) -0.0013(16) 0.0024(16) -0.0028(17)
O5 0.023(2) 0.034(2) 0.030(2) -0.0076(18) 0.0010(17) -0.0002(19)
O6 0.030(2) 0.046(3) 0.029(2) -0.004(2) -0.0058(18) 0.011(2)
O7 0.023(2) 0.038(2) 0.0238(19) -0.0012(18) 0.0029(17) 0.0003(19)
O8 0.036(2) 0.039(2) 0.028(2) -0.0052(18) 0.0021(18) 0.010(2)
N1 0.020(3) 0.025(2) 0.022(2) 0.0012(19) -0.0006(19) -0.004(2)
N2 0.020(2) 0.023(2) 0.021(2) 0.0005(19) 0.0020(19) 0.000(2)
C1 0.022(3) 0.034(3) 0.021(3) 0.007(2) -0.001(2) 0.002(3)
C2 0.019(3) 0.029(3) 0.027(3) 0.006(2) -0.003(2) 0.001(3)
C3 0.027(3) 0.030(3) 0.030(3) 0.004(2) 0.002(3) -0.005(3)
C4 0.034(4) 0.030(3) 0.039(3) -0.002(3) -0.001(3) -0.001(3)
C5 0.035(3) 0.036(4) 0.034(3) -0.003(3) -0.002(3) -0.005(3)
C6 0.044(4) 0.029(3) 0.046(4) 0.002(3) 0.004(3) -0.004(3)
C7 0.023(3) 0.031(3) 0.032(3) 0.008(3) -0.001(2) -0.001(3)
C8 0.026(3) 0.036(3) 0.025(3) 0.008(2) 0.001(2) 0.006(3)
C9 0.031(4) 0.048(4) 0.024(3) 0.009(3) 0.007(3) 0.000(3)
C10 0.042(4) 0.134(7) 0.027(3) 0.006(4) 0.003(4) -0.010(5)
C11 0.039(4) 0.080(6) 0.041(4) 0.000(4) 0.014(3) 0.014(4)
C12 0.050(5) 0.069(5) 0.058(5) 0.009(4) 0.022(4) -0.013(4)
C13 0.024(3) 0.035(3) 0.025(3) 0.002(2) -0.002(2) 0.005(3)
C14 0.020(3) 0.027(3) 0.026(3) 0.003(2) -0.001(2) 0.000(3)
C15 0.027(3) 0.031(3) 0.019(3) -0.004(2) 0.001(2) -0.002(3)
C16 0.022(3) 0.026(3) 0.026(3) -0.003(2) 0.001(2) 0.000(3)
C17 0.019(3) 0.028(3) 0.024(3) 0.002(2) 0.000(2) -0.005(2)
C18 0.021(3) 0.029(3) 0.030(3) -0.001(3) 0.002(2) 0.005(3)
C19 0.026(3) 0.030(3) 0.034(3) 0.000(3) -0.005(3) 0.003(3)
C20 0.039(4) 0.033(3) 0.037(3) 0.005(3) -0.003(3) 0.011(3)
C21 0.042(4) 0.051(4) 0.040(4) 0.003(3) -0.006(3) 0.019(4)
C22 0.060(5) 0.038(4) 0.042(4) 0.003(3) -0.007(4) 0.016(4)
C23 0.055(5) 0.038(4) 0.059(4) 0.011(3) -0.001(4) 0.006(4)
C24 0.027(3) 0.034(3) 0.022(3) 0.006(2) -0.005(2) 0.000(3)
C25 0.020(3) 0.029(3) 0.023(3) 0.002(2) -0.004(2) -0.005(3)
C26 0.030(3) 0.039(4) 0.019(3) 0.001(2) 0.003(2) -0.004(3)
C27 0.038(4) 0.043(4) 0.026(3) 0.003(3) 0.000(3) 0.003(3)
C28 0.028(4) 0.043(4) 0.029(3) 0.004(3) 0.005(3) 0.003(3)
C29 0.035(3) 0.034(3) 0.029(3) -0.004(2) -0.005(3) -0.004(3)
C30 0.023(3) 0.023(3) 0.026(3) 0.001(2) -0.002(2) -0.004(3)
C31 0.018(3) 0.035(3) 0.027(3) 0.002(2) 0.003(2) 0.002(3)
C32 0.020(3) 0.038(3) 0.035(3) -0.008(3) 0.003(3) 0.001(3)
C33 0.015(3) 0.024(3) 0.031(3) -0.002(2) -0.001(2) -0.001(2)
C34 0.038(4) 0.055(4) 0.025(3) -0.006(3) -0.008(3) 0.004(3)
C35 0.018(3) 0.027(3) 0.029(3) -0.002(2) -0.002(2) -0.004(2)
C36 0.022(3) 0.025(3) 0.026(3) -0.002(2) -0.002(2) -0.001(3)
C37 0.029(3) 0.027(3) 0.028(3) 0.004(3) 0.000(3) -0.007(3)
C38 0.044(4) 0.034(3) 0.026(3) 0.007(3) 0.004(3) -0.003(3)
C39 0.044(4) 0.037(4) 0.027(3) 0.007(3) -0.005(3) -0.006(3)
C40 0.036(4) 0.032(3) 0.035(3) 0.008(3) -0.003(3) -0.005(3)
C41 0.023(3) 0.027(3) 0.030(3) -0.005(2) 0.004(2) 0.000(3)
C42 0.017(3) 0.030(3) 0.025(3) -0.004(2) 0.000(2) 0.003(3)
C43 0.022(3) 0.032(3) 0.030(3) -0.003(3) 0.000(2) -0.004(3)
C44 0.049(4) 0.043(4) 0.037(3) -0.014(3) -0.009(3) 0.006(3)
C45 0.042(4) 0.074(5) 0.046(4) -0.019(4) 0.010(3) -0.026(4)
C46 0.056(5) 0.046(4) 0.043(4) -0.003(3) -0.027(4) -0.002(4)
C47 0.022(3) 0.029(3) 0.023(3) -0.003(2) 0.001(2) 0.005(3)
C48 0.022(3) 0.022(3) 0.025(3) -0.001(2) 0.004(2) 0.002(2)
C49 0.025(3) 0.026(3) 0.022(3) -0.004(2) -0.002(2) -0.001(3)
C50 0.027(3) 0.028(3) 0.020(3) 0.002(2) 0.006(2) -0.003(3)
C51 0.022(3) 0.026(3) 0.027(3) -0.001(2) 0.006(2) 0.001(2)
C52 0.031(3) 0.033(3) 0.020(3) 0.008(2) 0.004(2) -0.002(3)
C53 0.025(3) 0.026(3) 0.032(3) -0.001(3) 0.006(2) 0.000(3)
C54 0.042(4) 0.030(3) 0.035(3) 0.003(3) 0.000(3) 0.005(3)
C55 0.033(4) 0.030(3) 0.052(4) -0.001(3) -0.002(3) 0.002(3)
C56 0.093(7) 0.043(4) 0.043(4) 0.005(3) -0.005(4) 0.022(4)
C57 0.042(4) 0.034(4) 0.059(4) 0.016(3) 0.015(3) 0.004(3)
C58 0.037(3) 0.025(3) 0.030(3) -0.001(2) 0.007(3) 0.000(3)
C59 0.024(3) 0.027(3) 0.027(3) 0.000(2) 0.004(2) -0.002(3)
C60 0.017(3) 0.030(3) 0.025(3) 0.001(2) 0.003(2) 0.002(2)
C61 0.034(3) 0.024(3) 0.028(3) -0.003(2) 0.004(3) 0.003(3)
C62 0.040(4) 0.039(3) 0.027(3) -0.004(3) 0.002(3) 0.003(3)
C63 0.049(4) 0.046(4) 0.028(3) -0.012(3) -0.003(3) 0.001(4)
C64 0.034(4) 0.035(3) 0.039(3) -0.009(3) -0.003(3) -0.003(3)
C65 0.019(3) 0.028(3) 0.029(3) 0.001(3) 0.002(2) -0.001(3)
C66 0.026(3) 0.035(3) 0.033(3) 0.003(3) -0.003(3) 0.003(3)
C67 0.019(3) 0.032(3) 0.027(3) 0.001(3) 0.002(2) -0.003(3)
C68 0.052(5) 0.047(4) 0.038(4) -0.010(3) 0.007(3) 0.020(4)

loop_
_atom_type_symbol
_atom_type_description
_atom_type_scat_dispersion_real
_atom_type_scat_dispersion_imag
_atom_type_scat_source
C C 0.0033 0.0016 'International Tables Vol C Tables 4.2.6.8 and 6.1.1.4'
H H 0.0000 0.0000 'International Tables Vol C Tables 4.2.6.8 and 6.1.1.4'
N N 0.0061 0.0033 'International Tables Vol C Tables 4.2.6.8 and 6.1.1.4'
O O 0.0106 0.0060 'International Tables Vol C Tables 4.2.6.8 and 6.1.1.4'
Cu Cu 0.3201 1.2651 'International Tables Vol C Tables 4.2.6.8 and 6.1.1.4'

loop_
_geom_angle_atom_site_label_1
_geom_angle_atom_site_label_2
_geom_angle_atom_site_label_3
_geom_angle
O1 Cu1 Cu2 123.85(12)
O1 Cu1 O2 168.95(16)
O1 Cu1 O4 94.18(15)
O1 Cu1 O5 102.76(16)
O1 Cu1 N1 95.08(16)
O2 Cu1 Cu2 46.92(11)
O2 Cu1 O4 74.84(15)
O2 Cu1 O5 85.05(15)
O2 Cu1 N1 94.00(16)
O4 Cu1 Cu2 45.64(10)
O4 Cu1 O5 125.67(14)
O4 Cu1 N1 150.09(16)
O5 Cu1 Cu2 131.35(10)
N1 Cu1 Cu2 106.83(13)
N1 Cu1 O5 79.59(15)
O2 Cu2 Cu1 45.53(10)
O2 Cu2 O7 127.50(14)
O2 Cu2 N2 148.98(16)
O3 Cu2 Cu1 125.85(12)
O3 Cu2 O2 95.07(15)
O3 Cu2 O4 169.95(16)
O3 Cu2 O7 102.15(15)
O3 Cu2 N2 94.20(17)
O4 Cu2 Cu1 47.17(11)
O4 Cu2 O2 74.95(15)
O4 Cu2 O7 83.49(14)
O4 Cu2 N2 95.06(16)
O7 Cu2 Cu1 130.36(10)
N2 Cu2 Cu1 106.49(13)
N2 Cu2 O7 78.90(15)
C1 O1 Cu1 128.3(3)
Cu1 O2 Cu2 87.55(14)
C30 O2 Cu1 124.0(3)
C30 O2 Cu2 129.5(3)
C35 O3 Cu2 130.1(3)
Cu2 O4 Cu1 87.19(14)
C60 O4 Cu1 128.9(3)
C60 O4 Cu2 123.5(3)
C33 O5 Cu1 106.5(3)
C33 O6 C34 115.6(4)
C67 O7 Cu2 105.5(3)
C67 O8 C68 116.1(5)
C15 N1 Cu1 105.8(3)
C16 N1 Cu1 108.1(3)
C16 N1 C15 108.7(4)
C16 N1 C31 113.9(4)
C31 N1 Cu1 110.0(3)
C31 N1 C15 110.1(4)
C49 N2 Cu2 106.7(3)
C49 N2 C50 107.0(4)
C50 N2 Cu2 107.7(3)
C65 N2 Cu2 110.8(3)
C65 N2 C49 111.0(4)
C65 N2 C50 113.4(4)
O1 C1 C2 120.9(5)
O1 C1 C14 121.5(5)
C14 C1 C2 117.6(5)
C1 C2 C3 120.2(5)
C7 C2 C1 118.6(5)
C7 C2 C3 121.1(5)
C2 C3 C4 112.6(5)
C2 C3 C5 107.8(5)
C2 C3 C6 112.5(5)
C4 C3 C5 110.4(5)
C4 C3 C6 106.8(5)
C5 C3 C6 106.6(5)
C3 C4 H4A 109.5
C3 C4 H4B 109.5
C3 C4 H4C 109.5
H4A C4 H4B 109.5
H4A C4 H4C 109.5
H4B C4 H4C 109.5
C3 C5 H5A 109.5
C3 C5 H5B 109.5
C3 C5 H5C 109.5
H5A C5 H5B 109.5
H5A C5 H5C 109.5
H5B C5 H5C 109.5
C3 C6 H6A 109.5
C3 C6 H6B 109.5
C3 C6 H6C 109.5
H6A C6 H6B 109.5
H6A C6 H6C 109.5
H6B C6 H6C 109.5
C2 C7 H7 118.0
C8 C7 C2 124.1(5)
C8 C7 H7 118.0
C7 C8 C9 122.5(5)
C7 C8 C13 116.4(5)
C13 C8 C9 121.1(5)
C10 C9 C8 110.5(5)
C10 C9 C11 108.2(6)
C10 C9 C12 109.5(6)
C11 C9 C8 110.5(5)
C12 C9 C8 112.1(5)
C12 C9 C11 105.8(6)
C9 C10 H10A 109.5
C9 C10 H10B 109.5
C9 C10 H10C 109.5
H10A C10 H10B 109.5
H10A C10 H10C 109.5
H10B C10 H10C 109.5
C9 C11 H11A 109.5
C9 C11 H11B 109.5
C9 C11 H11C 109.5
H11A C11 H11B 109.5
H11A C11 H11C 109.5
H11B C11 H11C 109.5
C9 C12 H12A 109.5
C9 C12 H12B 109.5
C9 C12 H12C 109.5
H12A C12 H12B 109.5
H12A C12 H12C 109.5
H12B C12 H12C 109.5
C8 C13 H13 119.0
C14 C13 C8 122.0(5)
C14 C13 H13 119.0
C1 C14 C15 119.6(5)
C13 C14 C1 121.3(5)
C13 C14 C15 119.2(5)
N1 C15 C14 114.3(4)
N1 C15 H15A 108.7
N1 C15 H15B 108.7
C14 C15 H15A 108.7
C14 C15 H15B 108.7
H15A C15 H15B 107.6
N1 C16 H16A 108.6
N1 C16 H16B 108.6
N1 C16 C17 114.5(4)
H16A C16 H16B 107.6
C17 C16 H16A 108.6
C17 C16 H16B 108.6
C18 C17 C16 119.9(5)
C30 C17 C16 119.0(5)
C30 C17 C18 120.9(5)
C17 C18 H18 119.6
C19 C18 C17 120.7(5)
C19 C18 H18 119.6
C18 C19 C20 122.7(5)
C18 C19 C24 117.4(5)
C24 C19 C20 119.9(5)
C19 C20 C21 109.7(5)
C19 C20 C22 112.6(5)
C19 C20 C23 109.5(5)
C22 C20 C21 108.0(5)
C22 C20 C23 108.3(5)
C23 C20 C21 108.6(5)
C20 C21 H21A 109.5
C20 C21 H21B 109.5
C20 C21 H21C 109.5
H21A C21 H21B 109.5
H21A C21 H21C 109.5
H21B C21 H21C 109.5
C20 C22 H22A 109.5
C20 C22 H22B 109.5
C20 C22 H22C 109.5
H22A C22 H22B 109.5
H22A C22 H22C 109.5
H22B C22 H22C 109.5
C20 C23 H23A 109.5
C20 C23 H23B 109.5
C20 C23 H23C 109.5
H23A C23 H23B 109.5
H23A C23 H23C 109.5
H23B C23 H23C 109.5
C19 C24 H24 117.8
C19 C24 C25 124.5(5)
C25 C24 H24 117.8
C24 C25 C26 121.5(5)
C24 C25 C30 116.7(5)
C30 C25 C26 121.8(5)
C25 C26 C27 112.1(5)
C28 C26 C25 110.5(5)
C28 C26 C27 106.9(5)
C29 C26 C25 109.9(5)
C29 C26 C27 106.8(5)
C29 C26 C28 110.5(5)
C26 C27 H27A 109.5
C26 C27 H27B 109.5
C26 C27 H27C 109.5
H27A C27 H27B 109.5
H27A C27 H27C 109.5
H27B C27 H27C 109.5
C26 C28 H28A 109.5
C26 C28 H28B 109.5
C26 C28 H28C 109.5
H28A C28 H28B 109.5
H28A C28 H28C 109.5
H28B C28 H28C 109.5
C26 C29 H29A 109.5
C26 C29 H29B 109.5
C26 C29 H29C 109.5
H29A C29 H29B 109.5
H29A C29 H29C 109.5
H29B C29 H29C 109.5
O2 C30 C17 119.5(4)
O2 C30 C25 120.9(5)
C17 C30 C25 119.6(5)
N1 C31 H31 105.5
N1 C31 C32 114.6(5)
N1 C31 C33 108.9(4)
C32 C31 H31 105.5
C33 C31 H31 105.5
C33 C31 C32 115.9(5)
C31 C32 H32A 109.5
C31 C32 H32B 109.5
C31 C32 H32C 109.5
H32A C32 H32B 109.5
H32A C32 H32C 109.5
H32B C32 H32C 109.5
O5 C33 O6 123.5(5)
O5 C33 C31 123.7(5)
O6 C33 C31 112.7(5)
O6 C34 H34A 109.5
O6 C34 H34B 109.5
O6 C34 H34C 109.5
H34A C34 H34B 109.5
H34A C34 H34C 109.5
H34B C34 H34C 109.5
O3 C35 C36 119.6(5)
O3 C35 C48 121.9(5)
C48 C35 C36 118.5(5)
C35 C36 C37 120.4(5)
C41 C36 C35 117.8(5)
C41 C36 C37 121.7(5)
C38 C37 C36 109.2(4)
C38 C37 C39 107.6(5)
C38 C37 C40 111.3(5)
C39 C37 C36 112.1(5)
C39 C37 C40 107.1(5)
C40 C37 C36 109.6(5)
C37 C38 H38A 109.5
C37 C38 H38B 109.5
C37 C38 H38C 109.5
H38A C38 H38B 109.5
H38A C38 H38C 109.5
H38B C38 H38C 109.5
C37 C39 H39A 109.5
C37 C39 H39B 109.5
C37 C39 H39C 109.5
H39A C39 H39B 109.5
H39A C39 H39C 109.5
H39B C39 H39C 109.5
C37 C40 H40A 109.5
C37 C40 H40B 109.5
C37 C40 H40C 109.5
H40A C40 H40B 109.5
H40A C40 H40C 109.5
H40B C40 H40C 109.5
C36 C41 H41 118.1
C36 C41 C42 123.9(5)
C42 C41 H41 118.1
C41 C42 C43 119.9(5)
C47 C42 C41 116.9(5)
C47 C42 C43 123.1(5)
C42 C43 C46 112.4(5)
C44 C43 C42 108.2(5)
C44 C43 C46 107.2(5)
C45 C43 C42 111.6(5)
C45 C43 C44 107.8(5)
C45 C43 C46 109.5(6)
C43 C44 H44A 109.5
C43 C44 H44B 109.5
C43 C44 H44C 109.5
H44A C44 H44B 109.5
H44A C44 H44C 109.5
H44B C44 H44C 109.5
C43 C45 H45A 109.5
C43 C45 H45B 109.5
C43 C45 H45C 109.5
H45A C45 H45B 109.5
H45A C45 H45C 109.5
H45B C45 H45C 109.5
C43 C46 H46A 109.5
C43 C46 H46B 109.5
C43 C46 H46C 109.5
H46A C46 H46B 109.5
H46A C46 H46C 109.5
H46B C46 H46C 109.5
C42 C47 H47 119.2
C42 C47 C48 121.5(5)
C48 C47 H47 119.2
C35 C48 C49 120.3(5)
C47 C48 C35 121.3(5)
C47 C48 C49 118.3(5)
N2 C49 C48 115.1(4)
N2 C49 H49A 108.5
N2 C49 H49B 108.5
C48 C49 H49A 108.5
C48 C49 H49B 108.5
H49A C49 H49B 107.5
N2 C50 H50A 108.6
N2 C50 H50B 108.6
H50A C50 H50B 107.6
C51 C50 N2 114.8(4)
C51 C50 H50A 108.6
C51 C50 H50B 108.6
C52 C51 C50 119.7(5)
C52 C51 C60 120.8(5)
C60 C51 C50 119.4(5)
C51 C52 H52 119.3
C53 C52 C51 121.4(5)
C53 C52 H52 119.3
C52 C53 C54 122.7(5)
C52 C53 C58 116.8(5)
C58 C53 C54 120.5(5)
C55 C54 C53 109.0(5)
C55 C54 C57 108.8(5)
C56 C54 C53 110.9(5)
C56 C54 C55 108.9(6)
C56 C54 C57 109.8(6)
C57 C54 C53 109.3(5)
C54 C55 H55A 109.5
C54 C55 H55B 109.5
C54 C55 H55C 109.5
H55A C55 H55B 109.5
H55A C55 H55C 109.5
H55B C55 H55C 109.5
C54 C56 H56A 109.5
C54 C56 H56B 109.5
C54 C56 H56C 109.5
H56A C56 H56B 109.5
H56A C56 H56C 109.5
H56B C56 H56C 109.5
C54 C57 H57A 109.5
C54 C57 H57B 109.5
C54 C57 H57C 109.5
H57A C57 H57B 109.5
H57A C57 H57C 109.5
H57B C57 H57C 109.5
C53 C58 H58 117.8
C59 C58 C53 124.4(5)
C59 C58 H58 117.8
C58 C59 C60 117.0(5)
C58 C59 C61 120.8(5)
C60 C59 C61 122.2(5)
O4 C60 C51 118.6(5)
O4 C60 C59 121.7(5)
C51 C60 C59 119.7(5)
C59 C61 C62 109.1(5)
C59 C61 C63 112.0(5)
C59 C61 C64 110.8(5)
C63 C61 C62 108.3(5)
C64 C61 C62 110.3(5)
C64 C61 C63 106.3(5)
C61 C62 H62A 109.5
C61 C62 H62B 109.5
C61 C62 H62C 109.5
H62A C62 H62B 109.5
H62A C62 H62C 109.5
H62B C62 H62C 109.5
C61 C63 H63A 109.5
C61 C63 H63B 109.5
C61 C63 H63C 109.5
H63A C63 H63B 109.5
H63A C63 H63C 109.5
H63B C63 H63C 109.5
C61 C64 H64A 109.5
C61 C64 H64B 109.5
C61 C64 H64C 109.5
H64A C64 H64B 109.5
H64A C64 H64C 109.5
H64B C64 H64C 109.5
N2 C65 H65 105.6
N2 C65 C66 116.0(4)
N2 C65 C67 108.2(4)
C66 C65 H65 105.6
C66 C65 C67 114.7(5)
C67 C65 H65 105.6
C65 C66 H66A 109.5
C65 C66 H66B 109.5
C65 C66 H66C 109.5
H66A C66 H66B 109.5
H66A C66 H66C 109.5
H66B C66 H66C 109.5
O7 C67 O8 124.7(5)
O7 C67 C65 122.2(5)
O8 C67 C65 113.0(5)
O8 C68 H68A 109.5
O8 C68 H68B 109.5
O8 C68 H68C 109.5
H68A C68 H68B 109.5
H68A C68 H68C 109.5
H68B C68 H68C 109.5

loop_
_geom_bond_atom_site_label_1
_geom_bond_atom_site_label_2
_geom_bond_distance
Cu1 Cu2 2.7316(10)
Cu1 O1 1.869(4)
Cu1 O2 1.951(4)
Cu1 O4 2.006(4)
Cu1 O5 2.313(4)
Cu1 N1 2.066(4)
Cu2 O2 1.997(4)
Cu2 O3 1.861(4)
Cu2 O4 1.955(4)
Cu2 O7 2.369(4)
Cu2 N2 2.043(4)
O1 C1 1.328(6)
O2 C30 1.345(6)
O3 C35 1.328(6)
O4 C60 1.354(6)
O5 C33 1.215(6)
O6 C33 1.331(6)
O6 C34 1.459(6)
O7 C67 1.209(6)
O8 C67 1.326(6)
O8 C68 1.445(7)
N1 C15 1.502(6)
N1 C16 1.488(7)
N1 C31 1.499(7)
N2 C49 1.496(6)
N2 C50 1.496(7)
N2 C65 1.492(7)
C1 C2 1.420(8)
C1 C14 1.415(7)
C2 C3 1.535(8)
C2 C7 1.402(8)
C3 C4 1.537(9)
C3 C5 1.551(8)
C3 C6 1.553(8)
C4 H4A 0.9800
C4 H4B 0.9800
C4 H4C 0.9800
C5 H5A 0.9800
C5 H5B 0.9800
C5 H5C 0.9800
C6 H6A 0.9800
C6 H6B 0.9800
C6 H6C 0.9800
C7 H7 0.9500
C7 C8 1.386(8)
C8 C9 1.538(8)
C8 C13 1.397(8)
C9 C10 1.519(9)
C9 C11 1.534(9)
C9 C12 1.535(9)
C10 H10A 0.9800
C10 H10B 0.9800
C10 H10C 0.9800
C11 H11A 0.9800
C11 H11B 0.9800
C11 H11C 0.9800
C12 H12A 0.9800
C12 H12B 0.9800
C12 H12C 0.9800
C13 H13 0.9500
C13 C14 1.384(7)
C14 C15 1.506(7)
C15 H15A 0.9900
C15 H15B 0.9900
C16 H16A 0.9900
C16 H16B 0.9900
C16 C17 1.503(7)
C17 C18 1.411(7)
C17 C30 1.392(7)
C18 H18 0.9500
C18 C19 1.382(8)
C19 C20 1.520(8)
C19 C24 1.394(8)
C20 C21 1.543(9)
C20 C22 1.537(9)
C20 C23 1.540(9)
C21 H21A 0.9800
C21 H21B 0.9800
C21 H21C 0.9800
C22 H22A 0.9800
C22 H22B 0.9800
C22 H22C 0.9800
C23 H23A 0.9800
C23 H23B 0.9800
C23 H23C 0.9800
C24 H24 0.9500
C24 C25 1.401(7)
C25 C26 1.539(7)
C25 C30 1.424(7)
C26 C27 1.545(7)
C26 C28 1.537(8)
C26 C29 1.519(8)
C27 H27A 0.9800
C27 H27B 0.9800
C27 H27C 0.9800
C28 H28A 0.9800
C28 H28B 0.9800
C28 H28C 0.9800
C29 H29A 0.9800
C29 H29B 0.9800
C29 H29C 0.9800
C31 H31 1.0000
C31 C32 1.527(8)
C31 C33 1.504(7)
C32 H32A 0.9800
C32 H32B 0.9800
C32 H32C 0.9800
C34 H34A 0.9800
C34 H34B 0.9800
C34 H34C 0.9800
C35 C36 1.424(7)
C35 C48 1.405(7)
C36 C37 1.543(7)
C36 C41 1.399(7)
C37 C38 1.521(8)
C37 C39 1.537(8)
C37 C40 1.543(8)
C38 H38A 0.9800
C38 H38B 0.9800
C38 H38C 0.9800
C39 H39A 0.9800
C39 H39B 0.9800
C39 H39C 0.9800
C40 H40A 0.9800
C40 H40B 0.9800
C40 H40C 0.9800
C41 H41 0.9500
C41 C42 1.400(7)
C42 C43 1.537(7)
C42 C47 1.387(8)
C43 C44 1.532(8)
C43 C45 1.527(8)
C43 C46 1.540(8)
C44 H44A 0.9800
C44 H44B 0.9800
C44 H44C 0.9800
C45 H45A 0.9800
C45 H45B 0.9800
C45 H45C 0.9800
C46 H46A 0.9800
C46 H46B 0.9800
C46 H46C 0.9800
C47 H47 0.9500
C47 C48 1.391(7)
C48 C49 1.505(7)
C49 H49A 0.9900
C49 H49B 0.9900
C50 H50A 0.9900
C50 H50B 0.9900
C50 C51 1.496(7)
C51 C52 1.387(8)
C51 C60 1.403(7)
C52 H52 0.9500
C52 C53 1.382(8)
C53 C54 1.535(8)
C53 C58 1.406(7)
C54 C55 1.531(9)
C54 C56 1.530(9)
C54 C57 1.533(9)
C55 H55A 0.9800
C55 H55B 0.9800
C55 H55C 0.9800
C56 H56A 0.9800
C56 H56B 0.9800
C56 H56C 0.9800
C57 H57A 0.9800
C57 H57B 0.9800
C57 H57C 0.9800
C58 H58 0.9500
C58 C59 1.387(7)
C59 C60 1.415(7)
C59 C61 1.535(8)
C61 C62 1.538(8)
C61 C63 1.536(8)
C61 C64 1.534(9)
C62 H62A 0.9800
C62 H62B 0.9800
C62 H62C 0.9800
C63 H63A 0.9800
C63 H63B 0.9800
C63 H63C 0.9800
C64 H64A 0.9800
C64 H64B 0.9800
C64 H64C 0.9800
C65 H65 1.0000
C65 C66 1.518(7)
C65 C67 1.529(7)
C66 H66A 0.9800
C66 H66B 0.9800
C66 H66C 0.9800
C68 H68A 0.9800
C68 H68B 0.9800
C68 H68C 0.9800

loop_
_geom_torsion_atom_site_label_1
_geom_torsion_atom_site_label_2
_geom_torsion_atom_site_label_3
_geom_torsion_atom_site_label_4
_geom_torsion
Cu1 Cu2 O3 C35 111.0(4)
Cu1 O1 C1 C2 153.4(4)
Cu1 O1 C1 C14 -28.1(7)
Cu1 O2 C30 C17 41.7(6)
Cu1 O2 C30 C25 -135.9(4)
Cu1 O4 C60 C51 -76.1(6)
Cu1 O4 C60 C59 105.9(5)
Cu1 O5 C33 O6 164.3(4)
Cu1 O5 C33 C31 -21.0(6)
Cu1 N1 C15 C14 -66.8(5)
Cu1 N1 C16 C17 63.5(5)
Cu1 N1 C31 C32 -164.9(4)
Cu1 N1 C31 C33 -33.3(5)
Cu2 Cu1 O1 C1 121.8(4)
Cu2 O2 C30 C17 -77.7(6)
Cu2 O2 C30 C25 104.7(5)
Cu2 O3 C35 C36 162.1(4)
Cu2 O3 C35 C48 -17.7(8)
Cu2 O4 C60 C51 41.3(6)
Cu2 O4 C60 C59 -136.7(4)
Cu2 O7 C67 O8 159.5(4)
Cu2 O7 C67 C65 -24.3(6)
Cu2 N2 C49 C48 -65.7(5)
Cu2 N2 C50 C51 63.4(5)
Cu2 N2 C65 C66 -168.0(4)
Cu2 N2 C65 C67 -37.4(5)
O1 C1 C2 C3 -4.8(8)
O1 C1 C2 C7 179.1(5)
O1 C1 C14 C13 180.0(5)
O1 C1 C14 C15 0.5(8)
O2 Cu1 O1 C1 152.8(7)
O2 Cu2 O3 C35 147.5(4)
O3 C35 C36 C37 -4.0(8)
O3 C35 C36 C41 176.8(5)
O3 C35 C48 C47 -177.2(5)
O3 C35 C48 C49 -1.3(8)
O4 Cu1 O1 C1 159.1(4)
O4 Cu2 O3 C35 154.2(8)
O5 Cu1 O1 C1 -72.8(4)
O7 Cu2 O3 C35 -82.4(5)
N1 Cu1 O1 C1 7.6(5)
N1 C16 C17 C18 122.9(5)
N1 C16 C17 C30 -61.6(7)
N1 C31 C33 O5 38.6(7)
N1 C31 C33 O6 -146.2(5)
N2 Cu2 O3 C35 -2.8(5)
N2 C50 C51 C52 121.0(6)
N2 C50 C51 C60 -61.9(7)
N2 C65 C67 O7 43.6(7)
N2 C65 C67 O8 -139.8(5)
C1 C2 C3 C4 56.7(7)
C1 C2 C3 C5 -65.3(7)
C1 C2 C3 C6 177.5(5)
C1 C2 C7 C8 0.7(8)
C1 C14 C15 N1 53.1(7)
C2 C1 C14 C13 -1.5(8)
C2 C1 C14 C15 179.0(5)
C2 C7 C8 C9 178.4(5)
C2 C7 C8 C13 -0.8(8)
C3 C2 C7 C8 -175.4(5)
C7 C2 C3 C4 -127.2(6)
C7 C2 C3 C5 110.7(6)
C7 C2 C3 C6 -6.5(8)
C7 C8 C9 C10 114.5(7)
C7 C8 C9 C11 -125.8(6)
C7 C8 C9 C12 -8.0(8)
C7 C8 C13 C14 -0.2(8)
C8 C13 C14 C1 1.4(8)
C8 C13 C14 C15 -179.1(5)
C9 C8 C13 C14 -179.5(5)
C13 C8 C9 C10 -66.3(7)
C13 C8 C9 C11 53.5(7)
C13 C8 C9 C12 171.3(6)
C13 C14 C15 N1 -126.4(5)
C14 C1 C2 C3 176.6(5)
C14 C1 C2 C7 0.5(8)
C15 N1 C16 C17 177.9(4)
C15 N1 C31 C32 78.9(6)
C15 N1 C31 C33 -149.5(4)
C16 N1 C15 C14 177.4(4)
C16 N1 C31 C32 -43.4(6)
C16 N1 C31 C33 88.2(5)
C16 C17 C18 C19 177.1(5)
C16 C17 C30 O2 2.3(8)
C16 C17 C30 C25 -180.0(5)
C17 C18 C19 C20 -177.7(5)
C17 C18 C19 C24 0.6(8)
C18 C17 C30 O2 177.8(5)
C18 C17 C30 C25 -4.5(8)
C18 C19 C20 C21 -125.3(6)
C18 C19 C20 C22 -5.0(9)
C18 C19 C20 C23 115.6(7)
C18 C19 C24 C25 -0.2(9)
C19 C24 C25 C26 178.4(5)
C19 C24 C25 C30 -2.5(8)
C20 C19 C24 C25 178.2(5)
C24 C19 C20 C21 56.4(7)
C24 C19 C20 C22 176.7(6)
C24 C19 C20 C23 -62.7(7)
C24 C25 C26 C27 -4.8(8)
C24 C25 C26 C28 114.3(6)
C24 C25 C26 C29 -123.4(6)
C24 C25 C30 O2 -177.5(5)
C24 C25 C30 C17 4.8(8)
C26 C25 C30 O2 1.5(8)
C26 C25 C30 C17 -176.2(5)
C30 C17 C18 C19 1.7(8)
C30 C25 C26 C27 176.2(5)
C30 C25 C26 C28 -64.7(7)
C30 C25 C26 C29 57.6(7)
C31 N1 C15 C14 52.0(6)
C31 N1 C16 C17 -59.0(6)
C32 C31 C33 O5 169.5(5)
C32 C31 C33 O6 -15.3(7)
C34 O6 C33 O5 -5.3(8)
C34 O6 C33 C31 179.5(5)
C35 C36 C37 C38 -59.7(7)
C35 C36 C37 C39 -178.9(5)
C35 C36 C37 C40 62.4(7)
C35 C36 C41 C42 1.5(8)
C35 C48 C49 N2 48.8(7)
C36 C35 C48 C47 2.9(8)
C36 C35 C48 C49 178.8(5)
C36 C41 C42 C43 -177.0(5)
C36 C41 C42 C47 0.9(8)
C37 C36 C41 C42 -177.7(5)
C41 C36 C37 C38 119.5(6)
C41 C36 C37 C39 0.4(8)
C41 C36 C37 C40 -118.4(6)
C41 C42 C43 C44 73.5(6)
C41 C42 C43 C45 -45.0(7)
C41 C42 C43 C46 -168.4(6)
C41 C42 C47 C48 -1.5(8)
C42 C47 C48 C35 -0.4(8)
C42 C47 C48 C49 -176.4(5)
C43 C42 C47 C48 176.4(5)
C47 C42 C43 C44 -104.3(6)
C47 C42 C43 C45 137.3(6)
C47 C42 C43 C46 13.9(8)
C47 C48 C49 N2 -135.2(5)
C48 C35 C36 C37 175.9(5)
C48 C35 C36 C41 -3.3(8)
C49 N2 C50 C51 177.8(5)
C49 N2 C65 C66 73.7(6)
C49 N2 C65 C67 -155.7(4)
C50 N2 C49 C48 179.3(5)
C50 N2 C65 C66 -46.7(6)
C50 N2 C65 C67 83.9(5)
C50 C51 C52 C53 178.7(5)
C50 C51 C60 O4 2.6(7)
C50 C51 C60 C59 -179.4(5)
C51 C52 C53 C54 -179.9(5)
C51 C52 C53 C58 -0.1(8)
C52 C51 C60 O4 179.6(5)
C52 C51 C60 C59 -2.3(8)
C52 C53 C54 C55 -108.3(6)
C52 C53 C54 C56 11.7(9)
C52 C53 C54 C57 132.9(6)
C52 C53 C58 C59 -1.0(8)
C53 C58 C59 C60 0.4(8)
C53 C58 C59 C61 -179.8(5)
C54 C53 C58 C59 178.8(6)
C58 C53 C54 C55 72.0(7)
C58 C53 C54 C56 -168.1(6)
C58 C53 C54 C57 -46.9(7)
C58 C59 C60 O4 179.3(5)
C58 C59 C60 C51 1.3(8)
C58 C59 C61 C62 -116.2(6)
C58 C59 C61 C63 3.7(8)
C58 C59 C61 C64 122.2(6)
C60 C51 C52 C53 1.7(9)
C60 C59 C61 C62 63.6(7)
C60 C59 C61 C63 -176.4(5)
C60 C59 C61 C64 -57.9(7)
C61 C59 C60 O4 -0.6(8)
C61 C59 C60 C51 -178.6(5)
C65 N2 C49 C48 55.1(6)
C65 N2 C50 C51 -59.5(6)
C66 C65 C67 O7 174.9(5)
C66 C65 C67 O8 -8.5(7)
C68 O8 C67 O7 -6.3(8)
C68 O8 C67 C65 177.3(5)
